data_7046089
loop_
_publ_author_name
'Fischer, Paul J.'
'Senthil, Shuruthi'
'Stephan, Jeremy T.'
'Swift, McKinley L'
'Storlie, Meghan D.'
'Chan, Emily T.'
'Vollmer, Matthew V.'
'Young, Victor G.'

_publ_section_title
;
 Inductive modulation of tris(phosphinomethyl)phenylborate donation at
 group VI metals via borate phenyl substituent modification.
;
_journal_issue 17
_journal_name_full 'Dalton transactions (Cambridge, England : 2003)'
_journal_page_first 6166
_journal_page_last 6176
_journal_paper_doi 10.1039/c8dt00703a
_journal_volume 47
_journal_year 2018
_chemical_formula_moiety 'C50 H39 B F6 Mo O3 P3, C36 H30 N P2''
_chemical_formula_sum 'C86 H69 B F6 Mo N O3 P5'
_chemical_formula_weight 1540.02
_chemical_name_common 17157zz
_space_group_crystal_system triclinic
_space_group_IT_number 2
_space_group_name_Hall '-P 1'
_space_group_name_H-M_alt 'P -1'
_symmetry_space_group_name_Hall '-P 1'
_symmetry_space_group_name_H-M 'P -1'
_atom_sites_solution_hydrogens geom
_audit_creation_method SHELXL-2014/6
_audit_update_record
;
2018-02-16 deposited with the CCDC.
2018-04-04 downloaded from the CCDC.
;
_cell_angle_alpha 72.406(4)
_cell_angle_beta 81.517(4)
_cell_angle_gamma 81.554(4)
_cell_formula_units_Z 2
_cell_length_a 13.7990(13)
_cell_length_b 14.3427(15)
_cell_length_c 21.051(2)
_cell_measurement_reflns_used 2954
_cell_measurement_temperature 100(2)
_cell_measurement_theta_max 26.31
_cell_measurement_theta_min 2.84
_cell_volume 3904.8(7)
_computing_cell_refinement 'Bruker SAINT'
_computing_data_collection 'Bruker APEX3'
_computing_data_reduction 'Bruker SAINT'
_computing_molecular_graphics 'Bruker SHELXTL'
_computing_publication_material 'Bruker SHELXTL'
_computing_structure_refinement 'SHELXL-2014/6 (Sheldrick, 2014)'
_computing_structure_solution 'SHELXT-2014/5 (Sheldrick, 2014)'
_diffrn_ambient_temperature 100(2)
_diffrn_measured_fraction_theta_full 0.999
_diffrn_measured_fraction_theta_max 0.997
_diffrn_measurement_device_type 'Bruker VENTURE PHOTON-II'
_diffrn_measurement_method '\f and \w scans'
_diffrn_radiation_type MoK\a
_diffrn_radiation_wavelength 0.71073
_diffrn_reflns_av_R_equivalents 0.0424
_diffrn_reflns_av_unetI/netI 0.0397
_diffrn_reflns_Laue_measured_fraction_full 0.999
_diffrn_reflns_Laue_measured_fraction_max 0.997
_diffrn_reflns_limit_h_max 17
_diffrn_reflns_limit_h_min -17
_diffrn_reflns_limit_k_max 17
_diffrn_reflns_limit_k_min -17
_diffrn_reflns_limit_l_max 26
_diffrn_reflns_limit_l_min -26
_diffrn_reflns_number 71923
_diffrn_reflns_point_group_measured_fraction_full 0.999
_diffrn_reflns_point_group_measured_fraction_max 0.997
_diffrn_reflns_theta_full 25.242
_diffrn_reflns_theta_max 26.419
_diffrn_reflns_theta_min 2.159
_diffrn_source micro-focus
_exptl_absorpt_coefficient_mu 0.334
_exptl_absorpt_correction_T_max 0.7454
_exptl_absorpt_correction_T_min 0.6685
_exptl_absorpt_correction_type multi-scan
_exptl_absorpt_process_details 'SADABS-2014/5 (Sheldrick, 2014)'
_exptl_crystal_colour colourless
_exptl_crystal_density_diffrn 1.310
_exptl_crystal_description Block
_exptl_crystal_F_000 1584
_exptl_crystal_size_max 0.140
_exptl_crystal_size_mid 0.080
_exptl_crystal_size_min 0.050
_exptl_transmission_factor_max 0.7454
_exptl_transmission_factor_min 0.6685
_refine_diff_density_max 1.393
_refine_diff_density_min -0.895
_refine_diff_density_rms 0.067
_refine_ls_extinction_method none
_refine_ls_goodness_of_fit_ref 1.071
_refine_ls_hydrogen_treatment constr
_refine_ls_matrix_type full
_refine_ls_number_parameters 928
_refine_ls_number_reflns 16015
_refine_ls_number_restraints 882
_refine_ls_restrained_S_all 1.059
_refine_ls_R_factor_all 0.0553
_refine_ls_R_factor_gt 0.0399
_refine_ls_shift/su_max 0.002
_refine_ls_shift/su_mean 0.000
_refine_ls_structure_factor_coef Fsqd
_refine_ls_weighting_details 'w=1/[\s^2^(Fo^2^)+(0.0379P)^2^+3.2169P] where P=(Fo^2^+2Fc^2^)/3'
_refine_ls_weighting_scheme calc
_refine_ls_wR_factor_gt 0.0894
_refine_ls_wR_factor_ref 0.0947
_reflns_Friedel_coverage 0.000
_reflns_number_gt 12798
_reflns_number_total 16015
_reflns_threshold_expression 'I > 2\s(I)'
_cod_data_source_file c8dt00703a2.cif
_cod_data_source_block 17157zz
_cod_depositor_comments 'Adding full bibliography for 7046074--7046090.cif.'
_cod_database_code 7046089
_shelx_space_group_comment
;
The symmetry employed for this shelxl refinement is uniquely defined
by the following loop, which should always be used as a source of
symmetry information in preference to the above space-group names.
They are only intended as comments.
;
_shelx_estimated_absorpt_t_min 0.955
_shelx_estimated_absorpt_t_max 0.984
_shelxl_version_number 2014/6

loop_
_space_group_symop_operation_xyz
'x, y, z'
'-x, -y, -z'

loop_
_atom_site_label
_atom_site_type_symbol
_atom_site_fract_x
_atom_site_fract_y
_atom_site_fract_z
_atom_site_U_iso_or_equiv
_atom_site_adp_type
_atom_site_occupancy
_atom_site_site_symmetry_order
_atom_site_calc_flag
_atom_site_refinement_flags_posn
_atom_site_refinement_flags_adp
Mo1 Mo 0.66741(2) 0.48603(2) 0.70889(2) 0.01549(6) Uani 1 1 d . U
P1 P 0.80781(4) 0.35196(4) 0.74094(3) 0.01692(13) Uani 1 1 d . U
P2 P 0.59027(4) 0.35476(4) 0.68194(3) 0.01519(12) Uani 1 1 d . U
P3 P 0.59349(4) 0.40622(4) 0.82803(3) 0.01640(12) Uani 1 1 d . U
B1 B 0.66139(19) 0.21387(19) 0.80221(13) 0.0180(5) Uani 1 1 d . U
C1 C 0.73398(18) 0.58757(18) 0.72549(12) 0.0238(5) Uani 1 1 d . U
O1 O 0.77557(14) 0.64998(13) 0.72997(10) 0.0363(5) Uani 1 1 d . U
C2 C 0.72587(17) 0.53826(17) 0.61578(12) 0.0208(5) Uani 1 1 d . U
O2 O 0.75886(13) 0.57343(13) 0.56154(9) 0.0316(4) Uani 1 1 d . U
C3 C 0.55175(17) 0.58307(17) 0.68484(11) 0.0192(5) Uani 1 1 d . U
O3 O 0.48553(13) 0.64211(12) 0.66876(9) 0.0268(4) Uani 1 1 d . U
C4 C 0.87038(17) 0.34250(18) 0.81495(12) 0.0208(5) Uani 1 1 d . U
C5 C 0.85598(18) 0.41839(19) 0.84452(13) 0.0266(5) Uani 1 1 d . U
H5A H 0.8144 0.4764 0.8260 0.032 Uiso 1 1 calc R U
C6 C 0.9013(2) 0.4110(2) 0.90076(14) 0.0348(6) Uani 1 1 d . U
H6A H 0.8908 0.4639 0.9203 0.042 Uiso 1 1 calc R U
C7 C 0.9615(2) 0.3271(2) 0.92842(14) 0.0353(6) Uani 1 1 d . U
H7A H 0.9925 0.3220 0.9669 0.042 Uiso 1 1 calc R U
C8 C 0.97656(19) 0.2506(2) 0.89987(13) 0.0321(6) Uani 1 1 d . U
H8A H 1.0174 0.1924 0.9191 0.038 Uiso 1 1 calc R U
C9 C 0.93228(18) 0.25828(19) 0.84324(13) 0.0266(5) Uani 1 1 d . U
H9A H 0.9441 0.2057 0.8234 0.032 Uiso 1 1 calc R U
C10 C 0.91479(17) 0.36111(18) 0.67672(12) 0.0205(5) Uani 1 1 d . U
C11 C 0.95449(18) 0.45076(19) 0.65171(13) 0.0258(5) Uani 1 1 d . U
H11A H 0.9301 0.5029 0.6708 0.031 Uiso 1 1 calc R U
C12 C 1.02946(19) 0.4644(2) 0.59894(14) 0.0323(6) Uani 1 1 d . U
H12A H 1.0566 0.5255 0.5827 0.039 Uiso 1 1 calc R U
C13 C 1.06480(19) 0.3900(2) 0.57001(13) 0.0313(6) Uani 1 1 d . U
H13A H 1.1151 0.4001 0.5334 0.038 Uiso 1 1 calc R U
C14 C 1.02634(18) 0.3002(2) 0.59483(12) 0.0276(6) Uani 1 1 d . U
H14A H 1.0505 0.2485 0.5752 0.033 Uiso 1 1 calc R U
C15 C 0.95252(18) 0.28571(19) 0.64839(12) 0.0239(5) Uani 1 1 d . U
H15A H 0.9276 0.2236 0.6658 0.029 Uiso 1 1 calc R U
C16 C 0.65167(17) 0.30424(16) 0.61250(11) 0.0182(5) Uani 1 1 d . U
C17 C 0.74374(17) 0.32684(17) 0.58005(11) 0.0193(5) Uani 1 1 d . U
H17A H 0.7778 0.3697 0.5933 0.023 Uiso 1 1 calc R U
C18 C 0.78695(18) 0.28772(18) 0.52843(12) 0.0235(5) Uani 1 1 d . U
H18A H 0.8507 0.3031 0.5072 0.028 Uiso 1 1 calc R U
C19 C 0.73780(19) 0.22654(18) 0.50770(13) 0.0270(6) Uani 1 1 d . U
H19A H 0.7674 0.2001 0.4723 0.032 Uiso 1 1 calc R U
C20 C 0.6448(2) 0.20421(18) 0.53918(13) 0.0271(6) Uani 1 1 d . U
H20A H 0.6103 0.1624 0.5253 0.033 Uiso 1 1 calc R U
C21 C 0.60257(18) 0.24290(17) 0.59075(12) 0.0226(5) Uani 1 1 d . U
H21A H 0.5388 0.2275 0.6119 0.027 Uiso 1 1 calc R U
C22 C 0.47153(16) 0.39867(16) 0.64751(11) 0.0167(5) Uani 1 1 d . U
C23 C 0.47163(17) 0.48081(17) 0.59120(11) 0.0189(5) Uani 1 1 d . U
H23A H 0.5291 0.5141 0.5761 0.023 Uiso 1 1 calc R U
C24 C 0.38905(17) 0.51440(17) 0.55710(12) 0.0211(5) Uani 1 1 d . U
H24A H 0.3902 0.5701 0.5186 0.025 Uiso 1 1 calc R U
C25 C 0.30502(18) 0.46692(17) 0.57902(12) 0.0225(5) Uani 1 1 d . U
H25A H 0.2488 0.4890 0.5551 0.027 Uiso 1 1 calc R U
C26 C 0.30289(18) 0.38733(18) 0.63570(13) 0.0255(5) Uani 1 1 d . U
H26A H 0.2444 0.3558 0.6513 0.031 Uiso 1 1 calc R U
C27 C 0.38585(17) 0.35281(17) 0.67025(12) 0.0213(5) Uani 1 1 d . U
H27A H 0.3838 0.2980 0.7093 0.026 Uiso 1 1 calc R U
C28 C 0.45825(17) 0.40757(17) 0.84281(11) 0.0183(5) Uani 1 1 d . U
C29 C 0.40088(18) 0.49814(18) 0.82388(12) 0.0228(5) Uani 1 1 d . U
H29A H 0.4324 0.5559 0.8022 0.027 Uiso 1 1 calc R U
C30 C 0.29899(18) 0.50548(19) 0.83606(13) 0.0265(5) Uani 1 1 d . U
H30A H 0.2615 0.5679 0.8229 0.032 Uiso 1 1 calc R U
C31 C 0.25154(19) 0.42213(19) 0.86730(13) 0.0265(5) Uani 1 1 d . U
H31A H 0.1817 0.4269 0.8754 0.032 Uiso 1 1 calc R U
C32 C 0.30704(18) 0.33194(19) 0.88662(12) 0.0249(5) Uani 1 1 d . U
H32A H 0.2751 0.2745 0.9083 0.030 Uiso 1 1 calc R U
C33 C 0.40927(17) 0.32453(18) 0.87456(12) 0.0207(5) Uani 1 1 d . U
H33A H 0.4463 0.2619 0.8882 0.025 Uiso 1 1 calc R U
C34 C 0.60982(17) 0.46125(17) 0.89370(11) 0.0193(5) Uani 1 1 d . U
C35 C 0.6190(2) 0.56121(19) 0.87685(13) 0.0296(6) Uani 1 1 d . U
H35A H 0.6167 0.6002 0.8316 0.036 Uiso 1 1 calc R U
C36 C 0.6314(2) 0.6049(2) 0.92514(14) 0.0374(7) Uani 1 1 d . U
H36A H 0.6372 0.6734 0.9130 0.045 Uiso 1 1 calc R U
C37 C 0.6352(2) 0.5486(2) 0.99094(14) 0.0331(6) Uani 1 1 d . U
H37A H 0.6451 0.5780 1.0240 0.040 Uiso 1 1 calc R U
C38 C 0.62486(19) 0.4501(2) 1.00838(13) 0.0299(6) Uani 1 1 d . U
H38A H 0.6265 0.4116 1.0538 0.036 Uiso 1 1 calc R U
C39 C 0.61204(18) 0.40616(19) 0.96032(12) 0.0245(5) Uani 1 1 d . U
H39A H 0.6047 0.3379 0.9731 0.029 Uiso 1 1 calc R U
C40 C 0.77058(17) 0.22973(16) 0.75738(11) 0.0184(5) Uani 1 1 d . U
H40A H 0.7687 0.2167 0.7140 0.022 Uiso 1 1 calc R U
H40B H 0.8210 0.1808 0.7815 0.022 Uiso 1 1 calc R U
C41 C 0.57315(17) 0.24288(16) 0.75122(11) 0.0172(5) Uani 1 1 d . U
H41A H 0.5086 0.2521 0.7775 0.021 Uiso 1 1 calc R U
H41B H 0.5718 0.1875 0.7326 0.021 Uiso 1 1 calc R U
C42 C 0.64004(17) 0.27696(16) 0.85890(11) 0.0177(5) Uani 1 1 d . U
H42A H 0.7022 0.2729 0.8782 0.021 Uiso 1 1 calc R U
H42B H 0.5920 0.2443 0.8957 0.021 Uiso 1 1 calc R U
C43 C 0.66063(17) 0.09891(17) 0.84848(11) 0.0187(5) Uani 1 1 d . U
C44 C 0.74250(18) 0.04854(18) 0.88155(12) 0.0231(5) Uani 1 1 d . U
H44A H 0.8005 0.0806 0.8739 0.028 Uiso 1 1 calc R U
C45 C 0.74239(19) -0.04561(18) 0.92478(12) 0.0258(5) Uani 1 1 d . U
C46 C 0.6588(2) -0.09506(18) 0.93869(12) 0.0270(6) Uani 1 1 d . U
H46A H 0.6587 -0.1600 0.9681 0.032 Uiso 1 1 calc R U
C47 C 0.57592(19) -0.04660(17) 0.90841(12) 0.0236(5) Uani 1 1 d . U
C48 C 0.57773(18) 0.04786(17) 0.86383(11) 0.0206(5) Uani 1 1 d . U
H48A H 0.5200 0.0786 0.8431 0.025 Uiso 1 1 calc R U
C49 C 0.8333(2) -0.0964(2) 0.95685(14) 0.0372(7) Uani 1 1 d . U
F1 F 0.8789(2) -0.1640(2) 0.93210(16) 0.1195(13) Uani 1 1 d . U
F2 F 0.90136(13) -0.03452(15) 0.95198(11) 0.0694(7) Uani 1 1 d . U
F3 F 0.81643(14) -0.13230(17) 1.02230(9) 0.0688(7) Uani 1 1 d . U
C50 C 0.4842(2) -0.09553(19) 0.92279(13) 0.0313(6) Uani 1 1 d . U
F4 F 0.46531(14) -0.12337(13) 0.87082(9) 0.0471(4) Uani 1 1 d . U
F5 F 0.48614(14) -0.17657(13) 0.97478(9) 0.0522(5) Uani 1 1 d . U
F6 F 0.40380(12) -0.03588(13) 0.93552(10) 0.0494(5) Uani 1 1 d . U
N1 N 0.25008(14) 0.91676(15) 0.67993(10) 0.0223(4) Uani 1 1 d . U
P4 P 0.31962(4) 0.99852(4) 0.67314(3) 0.01790(13) Uani 1 1 d . U
C51 C 0.43995(17) 0.94395(17) 0.69603(12) 0.0211(5) Uani 1 1 d . U
C52 C 0.51208(18) 1.0049(2) 0.69130(13) 0.0287(6) Uani 1 1 d . U
H52A H 0.4968 1.0743 0.6767 0.034 Uiso 1 1 calc R U
C53 C 0.6056(2) 0.9651(2) 0.70773(14) 0.0350(6) Uani 1 1 d . U
H53A H 0.6540 1.0071 0.7055 0.042 Uiso 1 1 calc R U
C54 C 0.6284(2) 0.8653(2) 0.72719(15) 0.0380(7) Uani 1 1 d . U
H54A H 0.6928 0.8380 0.7384 0.046 Uiso 1 1 calc R U
C55 C 0.5589(2) 0.8045(2) 0.73059(16) 0.0392(7) Uani 1 1 d . U
H55A H 0.5757 0.7352 0.7432 0.047 Uiso 1 1 calc R U
C56 C 0.4633(2) 0.84367(19) 0.71555(14) 0.0295(6) Uani 1 1 d . U
H56A H 0.4149 0.8013 0.7188 0.035 Uiso 1 1 calc R U
C57 C 0.27570(17) 1.08193(17) 0.72243(12) 0.0195(5) Uani 1 1 d . U
C58 C 0.31716(18) 1.07569(18) 0.78015(12) 0.0227(5) Uani 1 1 d . U
H58A H 0.3721 1.0287 0.7930 0.027 Uiso 1 1 calc R U
C59 C 0.27836(19) 1.13773(19) 0.81867(13) 0.0267(6) Uani 1 1 d . U
H59A H 0.3071 1.1337 0.8579 0.032 Uiso 1 1 calc R U
C60 C 0.19756(18) 1.20594(19) 0.80045(13) 0.0262(5) Uani 1 1 d . U
H60A H 0.1715 1.2489 0.8269 0.031 Uiso 1 1 calc R U
C61 C 0.15487(18) 1.21132(18) 0.74376(13) 0.0246(5) Uani 1 1 d . U
H61A H 0.0989 1.2573 0.7317 0.030 Uiso 1 1 calc R U
C62 C 0.19354(17) 1.15005(17) 0.70471(12) 0.0218(5) Uani 1 1 d . U
H62A H 0.1643 1.1541 0.6657 0.026 Uiso 1 1 calc R U
C63 C 0.33747(18) 1.07008(18) 0.58711(12) 0.0239(5) Uani 1 1 d . U
C64 C 0.35707(19) 1.16789(18) 0.56930(13) 0.0262(5) Uani 1 1 d . U
H64A H 0.3556 1.1997 0.6031 0.031 Uiso 1 1 calc R U
C65 C 0.3786(2) 1.2186(2) 0.50280(14) 0.0378(7) Uani 1 1 d . U
H65A H 0.3924 1.2851 0.4910 0.045 Uiso 1 1 calc R U
C66 C 0.3801(3) 1.1739(3) 0.45371(17) 0.0681(12) Uani 1 1 d . U
H66A H 0.3954 1.2091 0.4080 0.082 Uiso 1 1 calc R U
C67 C 0.3593(4) 1.0774(3) 0.47056(17) 0.0888(17) Uani 1 1 d . U
H67A H 0.3598 1.0467 0.4364 0.107 Uiso 1 1 calc R U
C68 C 0.3377(3) 1.0253(2) 0.53728(15) 0.0555(10) Uani 1 1 d . U
H68A H 0.3232 0.9592 0.5487 0.067 Uiso 1 1 calc R U
P5 P 0.15645(4) 0.87663(4) 0.72819(3) 0.02070(13) Uani 1 1 d . U
C69 C 0.15137(18) 0.75474(18) 0.72304(13) 0.0239(5) Uani 1 1 d . U
C70 C 0.22759(19) 0.71107(18) 0.68734(12) 0.0253(5) Uani 1 1 d . U
H70A H 0.2833 0.7451 0.6665 0.030 Uiso 1 1 calc R U
C71 C 0.2228(2) 0.6180(2) 0.68204(14) 0.0322(6) Uani 1 1 d . U
H71A H 0.2755 0.5879 0.6580 0.039 Uiso 1 1 calc R U
C72 C 0.1414(2) 0.5687(2) 0.71164(15) 0.0366(7) Uani 1 1 d . U
H72A H 0.1377 0.5053 0.7074 0.044 Uiso 1 1 calc R U
C73 C 0.0657(2) 0.6115(2) 0.74726(18) 0.0448(8) Uani 1 1 d . U
H73A H 0.0101 0.5772 0.7679 0.054 Uiso 1 1 calc R U
C74 C 0.0701(2) 0.7046(2) 0.75336(17) 0.0409(7) Uani 1 1 d . U
H74A H 0.0177 0.7338 0.7781 0.049 Uiso 1 1 calc R U
C75 C 0.15807(18) 0.86986(18) 0.81494(13) 0.0238(5) Uani 1 1 d . U
C76 C 0.2057(2) 0.7874(2) 0.85718(15) 0.0421(7) Uani 1 1 d . U
H76A H 0.2322 0.7326 0.8413 0.051 Uiso 1 1 calc R U
C77 C 0.2145(3) 0.7847(3) 0.92234(16) 0.0546(9) Uani 1 1 d . U
H77A H 0.2466 0.7278 0.9511 0.065 Uiso 1 1 calc R U
C78 C 0.1774(2) 0.8635(2) 0.94567(15) 0.0408(7) Uani 1 1 d . U
H78A H 0.1844 0.8613 0.9903 0.049 Uiso 1 1 calc R U
C79 C 0.1300(2) 0.9459(2) 0.90460(14) 0.0316(6) Uani 1 1 d . U
H79A H 0.1040 1.0005 0.9210 0.038 Uiso 1 1 calc R U
C80 C 0.12018(18) 0.94928(19) 0.83949(13) 0.0265(5) Uani 1 1 d . U
H80A H 0.0873 1.0062 0.8113 0.032 Uiso 1 1 calc R U
C81 C 0.04315(18) 0.94783(18) 0.70123(13) 0.0245(5) Uani 1 1 d . U
C82 C -0.04440(18) 0.94513(19) 0.74406(14) 0.0276(6) Uani 1 1 d . U
H82A H -0.0445 0.9087 0.7900 0.033 Uiso 1 1 calc R U
C83 C -0.1310(2) 0.9951(2) 0.71996(15) 0.0339(6) Uani 1 1 d . U
H83A H -0.1903 0.9936 0.7494 0.041 Uiso 1 1 calc R U
C84 C -0.1315(2) 1.0476(2) 0.65285(16) 0.0367(7) Uani 1 1 d . U
H84A H -0.1913 1.0817 0.6364 0.044 Uiso 1 1 calc R U
C85 C -0.0453(2) 1.0506(2) 0.60987(15) 0.0368(7) Uani 1 1 d . U
H85A H -0.0460 1.0865 0.5639 0.044 Uiso 1 1 calc R U
C86 C 0.0424(2) 1.00111(19) 0.63374(14) 0.0308(6) Uani 1 1 d . U
H86A H 0.1017 1.0036 0.6042 0.037 Uiso 1 1 calc R U

loop_
_atom_site_aniso_label
_atom_site_aniso_U_11
_atom_site_aniso_U_22
_atom_site_aniso_U_33
_atom_site_aniso_U_23
_atom_site_aniso_U_13
_atom_site_aniso_U_12
Mo1 0.01579(10) 0.01543(10) 0.01421(10) -0.00275(7) -0.00273(7) -0.00048(7)
P1 0.0157(3) 0.0192(3) 0.0143(3) -0.0025(2) -0.0029(2) -0.0009(2)
P2 0.0156(3) 0.0152(3) 0.0135(3) -0.0025(2) -0.0029(2) 0.0005(2)
P3 0.0181(3) 0.0171(3) 0.0135(3) -0.0041(2) -0.0027(2) -0.0003(2)
B1 0.0204(13) 0.0179(13) 0.0151(12) -0.0036(10) -0.0055(10) 0.0008(10)
C1 0.0197(12) 0.0247(13) 0.0242(13) -0.0039(10) -0.0044(10) 0.0022(10)
O1 0.0335(11) 0.0267(10) 0.0548(13) -0.0155(9) -0.0140(9) -0.0052(8)
C2 0.0208(12) 0.0201(12) 0.0218(13) -0.0063(10) -0.0066(10) 0.0018(9)
O2 0.0322(10) 0.0331(10) 0.0210(10) 0.0015(8) 0.0028(8) -0.0021(8)
C3 0.0220(12) 0.0219(12) 0.0139(11) -0.0045(9) -0.0008(9) -0.0055(9)
O3 0.0271(9) 0.0217(9) 0.0299(10) -0.0059(7) -0.0084(8) 0.0050(7)
C4 0.0161(11) 0.0272(13) 0.0172(12) -0.0029(10) -0.0036(9) -0.0019(9)
C5 0.0236(13) 0.0311(14) 0.0257(13) -0.0075(11) -0.0073(11) -0.0013(10)
C6 0.0353(15) 0.0429(16) 0.0310(15) -0.0148(13) -0.0108(12) -0.0028(12)
C7 0.0301(15) 0.0539(18) 0.0226(14) -0.0079(12) -0.0127(12) -0.0038(12)
C8 0.0266(14) 0.0422(16) 0.0228(13) -0.0024(12) -0.0102(11) 0.0034(11)
C9 0.0223(13) 0.0316(14) 0.0232(13) -0.0057(11) -0.0044(10) 0.0025(10)
C10 0.0145(11) 0.0268(12) 0.0177(12) -0.0018(10) -0.0064(9) 0.0005(9)
C11 0.0183(12) 0.0295(13) 0.0271(13) -0.0047(11) -0.0018(10) -0.0025(10)
C12 0.0213(13) 0.0381(15) 0.0316(15) 0.0005(12) -0.0015(11) -0.0077(11)
C13 0.0177(12) 0.0507(17) 0.0206(13) -0.0038(12) -0.0011(10) -0.0031(11)
C14 0.0193(12) 0.0418(15) 0.0216(13) -0.0107(11) -0.0040(10) 0.0022(11)
C15 0.0200(12) 0.0293(13) 0.0205(12) -0.0048(10) -0.0051(10) 0.0011(10)
C16 0.0199(11) 0.0161(11) 0.0149(11) -0.0007(9) -0.0049(9) 0.0044(9)
C17 0.0204(12) 0.0200(12) 0.0156(11) -0.0026(9) -0.0067(9) 0.0026(9)
C18 0.0221(12) 0.0260(13) 0.0177(12) -0.0027(10) -0.0015(10) 0.0039(10)
C19 0.0340(14) 0.0246(13) 0.0219(13) -0.0108(10) -0.0028(11) 0.0073(10)
C20 0.0341(14) 0.0231(13) 0.0266(13) -0.0116(11) -0.0036(11) -0.0008(10)
C21 0.0259(13) 0.0205(12) 0.0203(12) -0.0046(10) -0.0019(10) -0.0024(10)
C22 0.0173(11) 0.0180(11) 0.0165(11) -0.0075(9) -0.0045(9) 0.0012(8)
C23 0.0190(12) 0.0210(12) 0.0151(11) -0.0036(9) -0.0019(9) -0.0008(9)
C24 0.0234(12) 0.0225(12) 0.0157(12) -0.0046(9) -0.0043(9) 0.0031(9)
C25 0.0219(12) 0.0235(12) 0.0243(13) -0.0099(10) -0.0104(10) 0.0055(9)
C26 0.0196(12) 0.0232(13) 0.0343(14) -0.0086(11) -0.0048(11) -0.0020(10)
C27 0.0223(12) 0.0164(12) 0.0234(13) -0.0029(10) -0.0045(10) -0.0009(9)
C28 0.0220(12) 0.0216(12) 0.0113(11) -0.0060(9) -0.0030(9) 0.0008(9)
C29 0.0262(13) 0.0233(12) 0.0176(12) -0.0036(10) -0.0034(10) -0.0021(10)
C30 0.0248(13) 0.0292(14) 0.0244(13) -0.0077(11) -0.0064(10) 0.0044(10)
C31 0.0205(12) 0.0360(14) 0.0263(14) -0.0134(11) -0.0042(10) -0.0018(10)
C32 0.0254(13) 0.0312(14) 0.0215(13) -0.0109(11) -0.0012(10) -0.0080(10)
C33 0.0231(12) 0.0225(12) 0.0181(12) -0.0083(10) -0.0032(9) -0.0011(9)
C34 0.0197(12) 0.0233(12) 0.0160(11) -0.0084(9) -0.0017(9) 0.0000(9)
C35 0.0453(16) 0.0226(13) 0.0209(13) -0.0073(10) 0.0003(12) -0.0050(11)
C36 0.0534(19) 0.0304(15) 0.0342(15) -0.0176(12) 0.0023(13) -0.0122(13)
C37 0.0354(15) 0.0414(16) 0.0302(14) -0.0212(12) -0.0052(12) -0.0033(12)
C38 0.0314(14) 0.0387(15) 0.0208(13) -0.0119(11) -0.0072(11) 0.0035(11)
C39 0.0263(13) 0.0251(13) 0.0218(12) -0.0074(10) -0.0037(10) 0.0005(10)
C40 0.0194(12) 0.0179(11) 0.0161(11) -0.0024(9) -0.0043(9) 0.0008(9)
C41 0.0182(11) 0.0158(11) 0.0152(11) -0.0020(9) -0.0001(9) -0.0015(9)
C42 0.0183(11) 0.0174(11) 0.0156(11) -0.0021(9) -0.0031(9) 0.0000(9)
C43 0.0229(12) 0.0186(11) 0.0133(11) -0.0043(9) -0.0013(9) 0.0005(9)
C44 0.0229(12) 0.0238(12) 0.0183(12) -0.0007(10) -0.0017(10) -0.0004(10)
C45 0.0265(13) 0.0271(13) 0.0181(12) -0.0014(10) -0.0024(10) 0.0046(10)
C46 0.0385(15) 0.0192(12) 0.0187(13) -0.0014(10) -0.0025(11) 0.0022(10)
C47 0.0311(13) 0.0201(12) 0.0182(12) -0.0028(10) -0.0037(10) -0.0032(10)
C48 0.0247(12) 0.0185(12) 0.0167(12) -0.0017(9) -0.0050(10) -0.0008(9)
C49 0.0339(15) 0.0334(15) 0.0311(15) 0.0078(12) -0.0063(12) 0.0048(12)
F1 0.117(2) 0.123(2) 0.149(3) -0.097(2) -0.099(2) 0.1000(19)
F2 0.0332(10) 0.0672(13) 0.0821(15) 0.0248(11) -0.0215(10) -0.0075(9)
F3 0.0397(11) 0.1064(17) 0.0384(11) 0.0230(11) -0.0202(9) -0.0167(11)
C50 0.0428(16) 0.0246(13) 0.0227(13) 0.0030(10) -0.0076(12) -0.0088(11)
F4 0.0580(12) 0.0491(11) 0.0391(10) -0.0084(8) -0.0120(9) -0.0234(9)
F5 0.0591(12) 0.0437(10) 0.0428(10) 0.0204(8) -0.0173(9) -0.0284(9)
F6 0.0334(9) 0.0458(11) 0.0654(13) -0.0124(9) 0.0072(9) -0.0136(8)
N1 0.0195(10) 0.0234(11) 0.0252(11) -0.0089(9) -0.0010(8) -0.0037(8)
P4 0.0173(3) 0.0166(3) 0.0193(3) -0.0053(2) -0.0023(2) 0.0005(2)
C51 0.0194(12) 0.0225(12) 0.0220(12) -0.0094(10) -0.0021(10) 0.0023(9)
C52 0.0223(13) 0.0300(14) 0.0322(15) -0.0058(11) -0.0032(11) -0.0041(10)
C53 0.0209(13) 0.0474(17) 0.0389(16) -0.0162(13) -0.0029(12) -0.0029(11)
C54 0.0256(14) 0.0502(17) 0.0431(17) -0.0230(14) -0.0125(13) 0.0094(12)
C55 0.0390(16) 0.0295(15) 0.0520(19) -0.0164(13) -0.0202(14) 0.0129(12)
C56 0.0312(14) 0.0247(13) 0.0363(15) -0.0123(11) -0.0128(12) 0.0018(10)
C57 0.0190(12) 0.0185(11) 0.0212(12) -0.0065(9) -0.0006(9) -0.0024(9)
C58 0.0204(12) 0.0240(13) 0.0242(13) -0.0078(10) -0.0037(10) -0.0007(9)
C59 0.0257(13) 0.0318(14) 0.0264(13) -0.0130(11) -0.0063(11) -0.0016(10)
C60 0.0207(12) 0.0284(13) 0.0330(14) -0.0160(11) 0.0001(11) -0.0010(10)
C61 0.0183(12) 0.0248(13) 0.0315(14) -0.0113(11) -0.0018(10) 0.0011(10)
C62 0.0194(12) 0.0218(12) 0.0248(13) -0.0069(10) -0.0043(10) -0.0021(9)
C63 0.0252(13) 0.0217(12) 0.0226(12) -0.0045(10) -0.0016(10) -0.0004(10)
C64 0.0276(13) 0.0224(13) 0.0266(13) -0.0033(10) -0.0067(11) -0.0004(10)
C65 0.0470(18) 0.0263(14) 0.0320(15) 0.0034(12) -0.0026(13) -0.0047(12)
C66 0.126(4) 0.042(2) 0.0258(17) -0.0007(14) 0.0129(19) -0.014(2)
C67 0.192(5) 0.049(2) 0.0245(18) -0.0161(16) 0.016(2) -0.026(3)
C68 0.111(3) 0.0298(16) 0.0267(16) -0.0128(13) 0.0069(17) -0.0139(17)
P5 0.0188(3) 0.0190(3) 0.0242(3) -0.0064(3) -0.0021(3) -0.0014(2)
C69 0.0236(12) 0.0204(12) 0.0284(13) -0.0064(10) -0.0048(10) -0.0036(9)
C70 0.0284(13) 0.0278(13) 0.0214(13) -0.0083(10) -0.0041(10) -0.0045(10)
C71 0.0407(16) 0.0289(14) 0.0305(15) -0.0145(12) -0.0047(12) -0.0012(11)
C72 0.0429(16) 0.0280(15) 0.0449(17) -0.0151(13) -0.0106(13) -0.0076(12)
C73 0.0379(17) 0.0333(16) 0.065(2) -0.0152(15) 0.0022(15) -0.0144(13)
C74 0.0296(15) 0.0304(15) 0.063(2) -0.0181(14) 0.0088(14) -0.0078(12)
C75 0.0205(12) 0.0256(13) 0.0252(13) -0.0073(10) -0.0018(10) -0.0032(10)
C76 0.0527(19) 0.0376(16) 0.0341(16) -0.0121(13) -0.0119(14) 0.0130(14)
C77 0.074(2) 0.052(2) 0.0334(17) -0.0099(15) -0.0230(16) 0.0213(17)
C78 0.0421(17) 0.0531(18) 0.0284(15) -0.0144(13) -0.0042(13) -0.0028(14)
C79 0.0306(15) 0.0366(15) 0.0306(14) -0.0151(12) 0.0038(11) -0.0091(11)
C80 0.0248(13) 0.0279(13) 0.0268(13) -0.0087(11) 0.0011(11) -0.0050(10)
C81 0.0223(12) 0.0222(12) 0.0307(14) -0.0093(10) -0.0057(10) -0.0014(9)
C82 0.0236(13) 0.0277(14) 0.0320(14) -0.0094(11) -0.0029(11) -0.0029(10)
C83 0.0222(13) 0.0346(15) 0.0471(17) -0.0165(13) -0.0041(12) -0.0001(11)
C84 0.0287(14) 0.0291(15) 0.0517(18) -0.0094(13) -0.0154(13) 0.0048(11)
C85 0.0382(16) 0.0335(16) 0.0349(16) -0.0018(12) -0.0119(13) -0.0006(12)
C86 0.0292(14) 0.0287(14) 0.0338(15) -0.0078(11) -0.0060(11) -0.0012(11)

loop_
_atom_type_symbol
_atom_type_description
_atom_type_scat_dispersion_real
_atom_type_scat_dispersion_imag
_atom_type_scat_source
C C 0.0033 0.0016 'International Tables Vol C Tables 4.2.6.8 and 6.1.1.4'
H H 0.0000 0.0000 'International Tables Vol C Tables 4.2.6.8 and 6.1.1.4'
B B 0.0013 0.0007 'International Tables Vol C Tables 4.2.6.8 and 6.1.1.4'
F F 0.0171 0.0103 'International Tables Vol C Tables 4.2.6.8 and 6.1.1.4'
N N 0.0061 0.0033 'International Tables Vol C Tables 4.2.6.8 and 6.1.1.4'
O O 0.0106 0.0060 'International Tables Vol C Tables 4.2.6.8 and 6.1.1.4'
P P 0.1023 0.0942 'International Tables Vol C Tables 4.2.6.8 and 6.1.1.4'
Mo Mo -1.6832 0.6857 'International Tables Vol C Tables 4.2.6.8 and 6.1.1.4'

loop_
_geom_angle_atom_site_label_1
_geom_angle_atom_site_label_2
_geom_angle_atom_site_label_3
_geom_angle
C2 Mo1 C1 83.88(10)
C2 Mo1 C3 87.06(9)
C1 Mo1 C3 89.95(9)
C2 Mo1 P2 93.10(7)
C1 Mo1 P2 176.49(7)
C3 Mo1 P2 91.69(7)
C2 Mo1 P1 94.63(7)
C1 Mo1 P1 93.97(7)
C3 Mo1 P1 175.88(7)
P2 Mo1 P1 84.47(2)
C2 Mo1 P3 175.88(7)
C1 Mo1 P3 99.52(7)
C3 Mo1 P3 95.24(7)
P2 Mo1 P3 83.42(2)
P1 Mo1 P3 82.85(2)
C40 P1 C10 106.30(11)
C40 P1 C4 103.62(11)
C10 P1 C4 99.77(10)
C40 P1 Mo1 112.27(8)
C10 P1 Mo1 113.93(7)
C4 P1 Mo1 119.39(8)
C41 P2 C22 107.54(10)
C41 P2 C16 102.20(10)
C22 P2 C16 96.52(10)
C41 P2 Mo1 115.51(8)
C22 P2 Mo1 113.82(7)
C16 P2 Mo1 118.97(8)
C42 P3 C34 105.11(10)
C42 P3 C28 104.52(11)
C34 P3 C28 98.11(10)
C42 P3 Mo1 112.50(8)
C34 P3 Mo1 117.60(8)
C28 P3 Mo1 117.12(7)
C43 B1 C40 109.69(18)
C43 B1 C41 110.10(19)
C40 B1 C41 109.78(18)
C43 B1 C42 103.23(18)
C40 B1 C42 112.04(19)
C41 B1 C42 111.83(18)
O1 C1 Mo1 174.7(2)
O2 C2 Mo1 176.7(2)
O3 C3 Mo1 177.7(2)
C5 C4 C9 118.1(2)
C5 C4 P1 120.78(18)
C9 C4 P1 121.13(19)
C4 C5 C6 121.1(2)
C4 C5 H5A 119.5
C6 C5 H5A 119.5
C7 C6 C5 120.1(3)
C7 C6 H6A 119.9
C5 C6 H6A 119.9
C8 C7 C6 119.7(2)
C8 C7 H7A 120.2
C6 C7 H7A 120.2
C7 C8 C9 120.2(2)
C7 C8 H8A 119.9
C9 C8 H8A 119.9
C8 C9 C4 120.8(2)
C8 C9 H9A 119.6
C4 C9 H9A 119.6
C15 C10 C11 118.6(2)
C15 C10 P1 123.04(19)
C11 C10 P1 118.11(19)
C12 C11 C10 120.4(2)
C12 C11 H11A 119.8
C10 C11 H11A 119.8
C13 C12 C11 120.6(3)
C13 C12 H12A 119.7
C11 C12 H12A 119.7
C12 C13 C14 119.5(2)
C12 C13 H13A 120.2
C14 C13 H13A 120.2
C13 C14 C15 120.1(3)
C13 C14 H14A 120.0
C15 C14 H14A 120.0
C10 C15 C14 120.7(2)
C10 C15 H15A 119.6
C14 C15 H15A 119.6
C17 C16 C21 118.1(2)
C17 C16 P2 122.64(18)
C21 C16 P2 119.26(18)
C16 C17 C18 120.9(2)
C16 C17 H17A 119.6
C18 C17 H17A 119.6
C19 C18 C17 120.4(2)
C19 C18 H18A 119.8
C17 C18 H18A 119.8
C18 C19 C20 119.4(2)
C18 C19 H19A 120.3
C20 C19 H19A 120.3
C21 C20 C19 119.9(2)
C21 C20 H20A 120.1
C19 C20 H20A 120.1
C20 C21 C16 121.4(2)
C20 C21 H21A 119.3
C16 C21 H21A 119.3
C27 C22 C23 118.8(2)
C27 C22 P2 125.16(17)
C23 C22 P2 115.84(17)
C24 C23 C22 120.8(2)
C24 C23 H23A 119.6
C22 C23 H23A 119.6
C25 C24 C23 119.9(2)
C25 C24 H24A 120.0
C23 C24 H24A 120.0
C26 C25 C24 119.9(2)
C26 C25 H25A 120.1
C24 C25 H25A 120.1
C25 C26 C27 120.6(2)
C25 C26 H26A 119.7
C27 C26 H26A 119.7
C22 C27 C26 119.9(2)
C22 C27 H27A 120.0
C26 C27 H27A 120.0
C33 C28 C29 117.6(2)
C33 C28 P3 124.26(17)
C29 C28 P3 118.10(18)
C30 C29 C28 121.4(2)
C30 C29 H29A 119.3
C28 C29 H29A 119.3
C31 C30 C29 120.3(2)
C31 C30 H30A 119.9
C29 C30 H30A 119.9
C32 C31 C30 119.2(2)
C32 C31 H31A 120.4
C30 C31 H31A 120.4
C31 C32 C33 120.6(2)
C31 C32 H32A 119.7
C33 C32 H32A 119.7
C32 C33 C28 121.0(2)
C32 C33 H33A 119.5
C28 C33 H33A 119.5
C35 C34 C39 118.4(2)
C35 C34 P3 119.53(18)
C39 C34 P3 122.06(18)
C36 C35 C34 120.9(2)
C36 C35 H35A 119.5
C34 C35 H35A 119.5
C37 C36 C35 119.9(3)
C37 C36 H36A 120.0
C35 C36 H36A 120.0
C38 C37 C36 119.7(2)
C38 C37 H37A 120.1
C36 C37 H37A 120.1
C37 C38 C39 120.6(2)
C37 C38 H38A 119.7
C39 C38 H38A 119.7
C38 C39 C34 120.5(2)
C38 C39 H39A 119.8
C34 C39 H39A 119.8
B1 C40 P1 114.07(15)
B1 C40 H40A 108.7
P1 C40 H40A 108.7
B1 C40 H40B 108.7
P1 C40 H40B 108.7
H40A C40 H40B 107.6
B1 C41 P2 113.03(16)
B1 C41 H41A 109.0
P2 C41 H41A 109.0
B1 C41 H41B 109.0
P2 C41 H41B 109.0
H41A C41 H41B 107.8
B1 C42 P3 115.91(15)
B1 C42 H42A 108.3
P3 C42 H42A 108.3
B1 C42 H42B 108.3
P3 C42 H42B 108.3
H42A C42 H42B 107.4
C48 C43 C44 115.0(2)
C48 C43 B1 123.7(2)
C44 C43 B1 121.0(2)
C45 C44 C43 122.8(2)
C45 C44 H44A 118.6
C43 C44 H44A 118.6
C44 C45 C46 120.9(2)
C44 C45 C49 120.2(2)
C46 C45 C49 119.0(2)
C47 C46 C45 117.8(2)
C47 C46 H46A 121.1
C45 C46 H46A 121.1
C46 C47 C48 120.6(2)
C46 C47 C50 119.9(2)
C48 C47 C50 119.5(2)
C43 C48 C47 122.8(2)
C43 C48 H48A 118.6
C47 C48 H48A 118.6
F1 C49 F3 109.3(3)
F1 C49 F2 105.3(3)
F3 C49 F2 100.9(2)
F1 C49 C45 114.1(3)
F3 C49 C45 112.9(2)
F2 C49 C45 113.3(2)
F5 C50 F4 105.9(2)
F5 C50 F6 107.1(2)
F4 C50 F6 104.7(2)
F5 C50 C47 113.4(2)
F4 C50 C47 112.7(2)
F6 C50 C47 112.4(2)
P4 N1 P5 136.12(14)
N1 P4 C63 109.31(11)
N1 P4 C51 111.03(11)
C63 P4 C51 106.10(12)
N1 P4 C57 115.26(11)
C63 P4 C57 107.76(11)
C51 P4 C57 106.95(11)
C56 C51 C52 119.4(2)
C56 C51 P4 121.46(19)
C52 C51 P4 119.09(18)
C53 C52 C51 120.4(3)
C53 C52 H52A 119.8
C51 C52 H52A 119.8
C54 C53 C52 119.9(3)
C54 C53 H53A 120.0
C52 C53 H53A 120.0
C55 C54 C53 120.3(3)
C55 C54 H54A 119.8
C53 C54 H54A 119.8
C54 C55 C56 120.4(3)
C54 C55 H55A 119.8
C56 C55 H55A 119.8
C51 C56 C55 119.5(3)
C51 C56 H56A 120.2
C55 C56 H56A 120.2
C58 C57 C62 119.5(2)
C58 C57 P4 121.49(18)
C62 C57 P4 118.88(18)
C59 C58 C57 119.9(2)
C59 C58 H58A 120.0
C57 C58 H58A 120.0
C58 C59 C60 120.3(2)
C58 C59 H59A 119.8
C60 C59 H59A 119.8
C61 C60 C59 120.0(2)
C61 C60 H60A 120.0
C59 C60 H60A 120.0
C62 C61 C60 120.1(2)
C62 C61 H61A 120.0
C60 C61 H61A 120.0
C61 C62 C57 120.2(2)
C61 C62 H62A 119.9
C57 C62 H62A 119.9
C68 C63 C64 119.3(2)
C68 C63 P4 119.1(2)
C64 C63 P4 121.52(19)
C65 C64 C63 120.2(3)
C65 C64 H64A 119.9
C63 C64 H64A 119.9
C66 C65 C64 120.4(3)
C66 C65 H65A 119.8
C64 C65 H65A 119.8
C65 C66 C67 120.0(3)
C65 C66 H66A 120.0
C67 C66 H66A 120.0
C66 C67 C68 120.2(3)
C66 C67 H67A 119.9
C68 C67 H67A 119.9
C63 C68 C67 119.8(3)
C63 C68 H68A 120.1
C67 C68 H68A 120.1
N1 P5 C69 106.68(11)
N1 P5 C75 114.99(11)
C69 P5 C75 108.29(12)
N1 P5 C81 112.21(11)
C69 P5 C81 106.61(11)
C75 P5 C81 107.68(12)
C70 C69 C74 119.6(2)
C70 C69 P5 120.08(19)
C74 C69 P5 120.3(2)
C71 C70 C69 120.2(2)
C71 C70 H70A 119.9
C69 C70 H70A 119.9
C72 C71 C70 120.1(3)
C72 C71 H71A 119.9
C70 C71 H71A 119.9
C73 C72 C71 120.0(3)
C73 C72 H72A 120.0
C71 C72 H72A 120.0
C72 C73 C74 120.4(3)
C72 C73 H73A 119.8
C74 C73 H73A 119.8
C69 C74 C73 119.7(3)
C69 C74 H74A 120.1
C73 C74 H74A 120.1
C76 C75 C80 118.6(2)
C76 C75 P5 119.7(2)
C80 C75 P5 121.39(19)
C77 C76 C75 120.3(3)
C77 C76 H76A 119.8
C75 C76 H76A 119.8
C78 C77 C76 120.4(3)
C78 C77 H77A 119.8
C76 C77 H77A 119.8
C77 C78 C79 120.2(3)
C77 C78 H78A 119.9
C79 C78 H78A 119.9
C78 C79 C80 119.9(3)
C78 C79 H79A 120.1
C80 C79 H79A 120.1
C79 C80 C75 120.5(2)
C79 C80 H80A 119.7
C75 C80 H80A 119.7
C82 C81 C86 119.4(2)
C82 C81 P5 122.3(2)
C86 C81 P5 118.1(2)
C83 C82 C81 120.3(3)
C83 C82 H82A 119.9
C81 C82 H82A 119.9
C82 C83 C84 120.1(3)
C82 C83 H83A 119.9
C84 C83 H83A 119.9
C85 C84 C83 120.1(3)
C85 C84 H84A 119.9
C83 C84 H84A 119.9
C84 C85 C86 120.2(3)
C84 C85 H85A 119.9
C86 C85 H85A 119.9
C85 C86 C81 119.8(3)
C85 C86 H86A 120.1
C81 C86 H86A 120.1

loop_
_geom_bond_atom_site_label_1
_geom_bond_atom_site_label_2
_geom_bond_distance
Mo1 C2 1.969(3)
Mo1 C1 1.970(3)
Mo1 C3 1.975(2)
Mo1 P2 2.5323(6)
Mo1 P1 2.5323(6)
Mo1 P3 2.5482(7)
P1 C40 1.817(2)
P1 C10 1.840(2)
P1 C4 1.851(2)
P2 C41 1.831(2)
P2 C22 1.838(2)
P2 C16 1.864(2)
P3 C42 1.821(2)
P3 C34 1.841(2)
P3 C28 1.844(2)
B1 C43 1.643(3)
B1 C40 1.662(3)
B1 C41 1.666(3)
B1 C42 1.673(3)
C1 O1 1.165(3)
C2 O2 1.154(3)
C3 O3 1.165(3)
C4 C5 1.386(3)
C4 C9 1.398(3)
C5 C6 1.388(4)
C5 H5A 0.9500
C6 C7 1.380(4)
C6 H6A 0.9500
C7 C8 1.379(4)
C7 H7A 0.9500
C8 C9 1.386(3)
C8 H8A 0.9500
C9 H9A 0.9500
C10 C15 1.389(3)
C10 C11 1.394(3)
C11 C12 1.390(4)
C11 H11A 0.9500
C12 C13 1.378(4)
C12 H12A 0.9500
C13 C14 1.387(4)
C13 H13A 0.9500
C14 C15 1.391(4)
C14 H14A 0.9500
C15 H15A 0.9500
C16 C17 1.384(3)
C16 C21 1.397(3)
C17 C18 1.389(3)
C17 H17A 0.9500
C18 C19 1.383(4)
C18 H18A 0.9500
C19 C20 1.390(4)
C19 H19A 0.9500
C20 C21 1.381(3)
C20 H20A 0.9500
C21 H21A 0.9500
C22 C27 1.390(3)
C22 C23 1.396(3)
C23 C24 1.384(3)
C23 H23A 0.9500
C24 C25 1.380(3)
C24 H24A 0.9500
C25 C26 1.380(3)
C25 H25A 0.9500
C26 C27 1.395(3)
C26 H26A 0.9500
C27 H27A 0.9500
C28 C33 1.394(3)
C28 C29 1.397(3)
C29 C30 1.386(3)
C29 H29A 0.9500
C30 C31 1.385(4)
C30 H30A 0.9500
C31 C32 1.381(4)
C31 H31A 0.9500
C32 C33 1.390(3)
C32 H32A 0.9500
C33 H33A 0.9500
C34 C35 1.389(3)
C34 C39 1.388(3)
C35 C36 1.386(4)
C35 H35A 0.9500
C36 C37 1.380(4)
C36 H36A 0.9500
C37 C38 1.373(4)
C37 H37A 0.9500
C38 C39 1.386(3)
C38 H38A 0.9500
C39 H39A 0.9500
C40 H40A 0.9900
C40 H40B 0.9900
C41 H41A 0.9900
C41 H41B 0.9900
C42 H42A 0.9900
C42 H42B 0.9900
C43 C48 1.394(3)
C43 C44 1.404(3)
C44 C45 1.382(3)
C44 H44A 0.9500
C45 C46 1.391(4)
C45 C49 1.498(4)
C46 C47 1.382(3)
C46 H46A 0.9500
C47 C48 1.397(3)
C47 C50 1.485(4)
C48 H48A 0.9500
C49 F1 1.280(4)
C49 F3 1.315(3)
C49 F2 1.358(4)
C50 F5 1.334(3)
C50 F4 1.343(3)
C50 F6 1.344(3)
N1 P4 1.583(2)
N1 P5 1.584(2)
P4 C63 1.792(3)
P4 C51 1.797(2)
P4 C57 1.796(2)
C51 C56 1.374(3)
C51 C52 1.392(3)
C52 C53 1.381(4)
C52 H52A 0.9500
C53 C54 1.367(4)
C53 H53A 0.9500
C54 C55 1.369(4)
C54 H54A 0.9500
C55 C56 1.398(4)
C55 H55A 0.9500
C56 H56A 0.9500
C57 C58 1.391(3)
C57 C62 1.399(3)
C58 C59 1.380(3)
C58 H58A 0.9500
C59 C60 1.388(3)
C59 H59A 0.9500
C60 C61 1.384(4)
C60 H60A 0.9500
C61 C62 1.379(3)
C61 H61A 0.9500
C62 H62A 0.9500
C63 C68 1.385(4)
C63 C64 1.395(3)
C64 C65 1.379(4)
C64 H64A 0.9500
C65 C66 1.368(5)
C65 H65A 0.9500
C66 C67 1.382(5)
C66 H66A 0.9500
C67 C68 1.388(5)
C67 H67A 0.9500
C68 H68A 0.9500
P5 C69 1.796(2)
P5 C75 1.802(3)
P5 C81 1.803(2)
C69 C70 1.386(4)
C69 C74 1.390(4)
C70 C71 1.385(4)
C70 H70A 0.9500
C71 C72 1.382(4)
C71 H71A 0.9500
C72 C73 1.374(4)
C72 H72A 0.9500
C73 C74 1.390(4)
C73 H73A 0.9500
C74 H74A 0.9500
C75 C76 1.389(4)
C75 C80 1.393(3)
C76 C77 1.383(4)
C76 H76A 0.9500
C77 C78 1.368(4)
C77 H77A 0.9500
C78 C79 1.377(4)
C78 H78A 0.9500
C79 C80 1.383(4)
C79 H79A 0.9500
C80 H80A 0.9500
C81 C82 1.395(4)
C81 C86 1.396(4)
C82 C83 1.381(4)
C82 H82A 0.9500
C83 C84 1.386(4)
C83 H83A 0.9500
C84 C85 1.381(4)
C84 H84A 0.9500
C85 C86 1.390(4)
C85 H85A 0.9500
C86 H86A 0.9500

loop_
_geom_torsion_atom_site_label_1
_geom_torsion_atom_site_label_2
_geom_torsion_atom_site_label_3
_geom_torsion_atom_site_label_4
_geom_torsion
C40 P1 C4 C5 -139.2(2)
C10 P1 C4 C5 111.3(2)
Mo1 P1 C4 C5 -13.4(2)
C40 P1 C4 C9 39.9(2)
C10 P1 C4 C9 -69.7(2)
Mo1 P1 C4 C9 165.63(17)
C9 C4 C5 C6 -0.3(4)
P1 C4 C5 C6 178.8(2)
C4 C5 C6 C7 -0.3(4)
C5 C6 C7 C8 0.1(4)
C6 C7 C8 C9 0.7(4)
C7 C8 C9 C4 -1.2(4)
C5 C4 C9 C8 1.0(4)
P1 C4 C9 C8 -178.1(2)
C40 P1 C10 C15 1.4(2)
C4 P1 C10 C15 108.8(2)
Mo1 P1 C10 C15 -122.82(18)
C40 P1 C10 C11 176.05(18)
C4 P1 C10 C11 -76.5(2)
Mo1 P1 C10 C11 51.9(2)
C15 C10 C11 C12 0.8(3)
P1 C10 C11 C12 -174.15(19)
C10 C11 C12 C13 0.8(4)
C11 C12 C13 C14 -1.3(4)
C12 C13 C14 C15 0.2(4)
C11 C10 C15 C14 -1.9(3)
P1 C10 C15 C14 172.75(18)
C13 C14 C15 C10 1.5(4)
C41 P2 C16 C17 -120.75(19)
C22 P2 C16 C17 129.67(19)
Mo1 P2 C16 C17 7.8(2)
C41 P2 C16 C21 60.84(19)
C22 P2 C16 C21 -48.73(19)
Mo1 P2 C16 C21 -170.60(15)
C21 C16 C17 C18 -1.5(3)
P2 C16 C17 C18 -179.92(17)
C16 C17 C18 C19 1.1(3)
C17 C18 C19 C20 -0.2(4)
C18 C19 C20 C21 -0.2(4)
C19 C20 C21 C16 -0.3(4)
C17 C16 C21 C20 1.1(3)
P2 C16 C21 C20 179.58(19)
C41 P2 C22 C27 -1.0(2)
C16 P2 C22 C27 104.1(2)
Mo1 P2 C22 C27 -130.27(19)
C41 P2 C22 C23 -176.32(17)
C16 P2 C22 C23 -71.30(19)
Mo1 P2 C22 C23 54.39(19)
C27 C22 C23 C24 -2.1(3)
P2 C22 C23 C24 173.57(18)
C22 C23 C24 C25 0.5(4)
C23 C24 C25 C26 1.3(4)
C24 C25 C26 C27 -1.5(4)
C23 C22 C27 C26 1.9(3)
P2 C22 C27 C26 -173.34(18)
C25 C26 C27 C22 -0.1(4)
C42 P3 C28 C33 3.2(2)
C34 P3 C28 C33 -104.8(2)
Mo1 P3 C28 C33 128.43(18)
C42 P3 C28 C29 -179.93(18)
C34 P3 C28 C29 72.1(2)
Mo1 P3 C28 C29 -54.7(2)
C33 C28 C29 C30 -0.1(3)
P3 C28 C29 C30 -177.14(19)
C28 C29 C30 C31 -0.3(4)
C29 C30 C31 C32 0.5(4)
C30 C31 C32 C33 -0.4(4)
C31 C32 C33 C28 0.0(4)
C29 C28 C33 C32 0.2(3)
P3 C28 C33 C32 177.10(18)
C42 P3 C34 C35 154.8(2)
C28 P3 C34 C35 -97.7(2)
Mo1 P3 C34 C35 28.7(2)
C42 P3 C34 C39 -26.1(2)
C28 P3 C34 C39 81.4(2)
Mo1 P3 C34 C39 -152.16(18)
C39 C34 C35 C36 0.9(4)
P3 C34 C35 C36 -180.0(2)
C34 C35 C36 C37 0.3(4)
C35 C36 C37 C38 -1.3(4)
C36 C37 C38 C39 1.0(4)
C37 C38 C39 C34 0.2(4)
C35 C34 C39 C38 -1.1(4)
P3 C34 C39 C38 179.75(19)
C43 B1 C40 P1 -148.45(16)
C41 B1 C40 P1 90.5(2)
C42 B1 C40 P1 -34.4(2)
C10 P1 C40 B1 -167.99(15)
C4 P1 C40 B1 87.37(17)
Mo1 P1 C40 B1 -42.79(17)
C43 B1 C41 P2 -163.19(15)
C40 B1 C41 P2 -42.3(2)
C42 B1 C41 P2 82.7(2)
C22 P2 C41 B1 -162.03(16)
C16 P2 C41 B1 97.00(17)
Mo1 P2 C41 B1 -33.71(18)
C43 B1 C42 P3 -159.44(15)
C40 B1 C42 P3 82.6(2)
C41 B1 C42 P3 -41.1(2)
C34 P3 C42 B1 -165.07(17)
C28 P3 C42 B1 92.16(18)
Mo1 P3 C42 B1 -35.93(18)
C40 B1 C43 C48 -145.7(2)
C41 B1 C43 C48 -24.8(3)
C42 B1 C43 C48 94.7(2)
C40 B1 C43 C44 41.4(3)
C41 B1 C43 C44 162.3(2)
C42 B1 C43 C44 -78.2(3)
C48 C43 C44 C45 1.6(3)
B1 C43 C44 C45 175.1(2)
C43 C44 C45 C46 -1.2(4)
C43 C44 C45 C49 178.1(2)
C44 C45 C46 C47 -0.6(4)
C49 C45 C46 C47 -179.9(2)
C45 C46 C47 C48 1.8(4)
C45 C46 C47 C50 -178.7(2)
C44 C43 C48 C47 -0.4(3)
B1 C43 C48 C47 -173.7(2)
C46 C47 C48 C43 -1.4(4)
C50 C47 C48 C43 179.2(2)
C44 C45 C49 F1 -105.7(3)
C46 C45 C49 F1 73.6(4)
C44 C45 C49 F3 128.7(3)
C46 C45 C49 F3 -52.0(4)
C44 C45 C49 F2 14.8(4)
C46 C45 C49 F2 -165.9(2)
C46 C47 C50 F5 12.3(4)
C48 C47 C50 F5 -168.3(2)
C46 C47 C50 F4 -108.0(3)
C48 C47 C50 F4 71.4(3)
C46 C47 C50 F6 133.9(2)
C48 C47 C50 F6 -46.6(3)
P5 N1 P4 C63 -133.35(19)
P5 N1 P4 C51 109.93(19)
P5 N1 P4 C57 -11.8(2)
N1 P4 C51 C56 0.8(3)
C63 P4 C51 C56 -117.9(2)
C57 P4 C51 C56 127.3(2)
N1 P4 C51 C52 178.2(2)
C63 P4 C51 C52 59.5(2)
C57 P4 C51 C52 -55.3(2)
C56 C51 C52 C53 -1.7(4)
P4 C51 C52 C53 -179.2(2)
C51 C52 C53 C54 1.6(4)
C52 C53 C54 C55 -0.1(4)
C53 C54 C55 C56 -1.3(5)
C52 C51 C56 C55 0.3(4)
P4 C51 C56 C55 177.7(2)
C54 C55 C56 C51 1.3(4)
N1 P4 C57 C58 105.7(2)
C63 P4 C57 C58 -131.9(2)
C51 P4 C57 C58 -18.2(2)
N1 P4 C57 C62 -69.8(2)
C63 P4 C57 C62 52.6(2)
C51 P4 C57 C62 166.26(19)
C62 C57 C58 C59 -1.3(4)
P4 C57 C58 C59 -176.72(19)
C57 C58 C59 C60 0.5(4)
C58 C59 C60 C61 0.6(4)
C59 C60 C61 C62 -1.1(4)
C60 C61 C62 C57 0.3(4)
C58 C57 C62 C61 0.8(4)
P4 C57 C62 C61 176.42(19)
N1 P4 C63 C68 -32.0(3)
C51 P4 C63 C68 87.8(3)
C57 P4 C63 C68 -157.9(3)
N1 P4 C63 C64 152.0(2)
C51 P4 C63 C64 -88.2(2)
C57 P4 C63 C64 26.1(2)
C68 C63 C64 C65 -1.4(4)
P4 C63 C64 C65 174.6(2)
C63 C64 C65 C66 0.6(5)
C64 C65 C66 C67 0.4(6)
C65 C66 C67 C68 -0.6(8)
C64 C63 C68 C67 1.3(6)
P4 C63 C68 C67 -174.8(4)
C66 C67 C68 C63 -0.3(8)
P4 N1 P5 C69 -157.92(18)
P4 N1 P5 C75 -37.9(2)
P4 N1 P5 C81 85.7(2)
N1 P5 C69 C70 6.6(2)
C75 P5 C69 C70 -117.7(2)
C81 P5 C69 C70 126.7(2)
N1 P5 C69 C74 -171.8(2)
C75 P5 C69 C74 63.9(3)
C81 P5 C69 C74 -51.8(3)
C74 C69 C70 C71 -0.1(4)
P5 C69 C70 C71 -178.5(2)
C69 C70 C71 C72 0.8(4)
C70 C71 C72 C73 -1.0(4)
C71 C72 C73 C74 0.5(5)
C70 C69 C74 C73 -0.4(4)
P5 C69 C74 C73 178.1(2)
C72 C73 C74 C69 0.2(5)
N1 P5 C75 C76 -85.2(2)
C69 P5 C75 C76 34.0(3)
C81 P5 C75 C76 148.9(2)
N1 P5 C75 C80 89.0(2)
C69 P5 C75 C80 -151.8(2)
C81 P5 C75 C80 -36.9(2)
C80 C75 C76 C77 0.3(5)
P5 C75 C76 C77 174.6(3)
C75 C76 C77 C78 -0.6(6)
C76 C77 C78 C79 0.6(5)
C77 C78 C79 C80 -0.3(5)
C78 C79 C80 C75 -0.1(4)
C76 C75 C80 C79 0.1(4)
P5 C75 C80 C79 -174.2(2)
N1 P5 C81 C82 -161.6(2)
C69 P5 C81 C82 82.0(2)
C75 P5 C81 C82 -34.0(2)
N1 P5 C81 C86 23.5(2)
C69 P5 C81 C86 -92.9(2)
C75 P5 C81 C86 151.0(2)
C86 C81 C82 C83 -0.3(4)
P5 C81 C82 C83 -175.2(2)
C81 C82 C83 C84 0.6(4)
C82 C83 C84 C85 -0.3(4)
C83 C84 C85 C86 -0.2(4)
C84 C85 C86 C81 0.4(4)
C82 C81 C86 C85 -0.2(4)
P5 C81 C86 C85 174.9(2)
